data_7017543
loop_
_publ_author_name
'Mishra, Shashank'
'Ledoux, Gilles'
'Jeanneau, Erwann'
'Daniele, St\'ephane'
'Joubert, Marie-France'

_publ_section_related_literature
;
?
;
_publ_section_title
;
 Novel heterometal-organic complexes as first single source precursors for
 up-converting NaY(Ln)F(4) (Ln = Yb, Er, Tm) nanomaterials.
;
_journal_issue 5
_journal_name_full 'Dalton transactions (Cambridge, England : 2003)'
_journal_page_first 1490
_journal_page_last 1502
_journal_paper_doi 10.1039/c1dt11070e
_journal_volume 41
_journal_year 2012
_chemical_absolute_configuration ad
_chemical_formula_moiety 'C44 H54 F30 Na4 O31 Y2'
_chemical_formula_sum 'C44 H54 F30 Na4 O31 Y2'
_chemical_formula_weight 1918.60
_space_group_IT_number 33
_symmetry_cell_setting orthorhombic
_symmetry_space_group_name_Hall 'P -2n 2a'
_symmetry_space_group_name_H-M 'P 21 c n'
_atom_sites_solution_hydrogens difmap
_atom_sites_solution_primary direct
_audit_creation_date 11-09-06
_audit_creation_method CRYSTALS_ver_14.21
_cell_angle_alpha 90
_cell_angle_beta 90
_cell_angle_gamma 90
_cell_formula_units_Z 4
_cell_length_a 17.8642(3)
_cell_length_b 19.6674(4)
_cell_length_c 21.2130(4)
_cell_measurement_reflns_used 8907
_cell_measurement_temperature 150
_cell_measurement_theta_max 27.878
_cell_measurement_theta_min 0.730
_cell_volume 7453.0(2)
_computing_cell_refinement 'DENZO/SCALEPACK (Otwinowski & Minor, 1997)'
_computing_data_collection 'COLLECT (Nonius, 2001).'
_computing_data_reduction 'DENZO/SCALEPACK (Otwinowski & Minor, 1997)'
_computing_molecular_graphics 'CAMERON (Watkin et al., 1996)'
_computing_publication_material 'CRYSTALS (Betteridge et al., 2003)'
_computing_structure_refinement 'CRYSTALS (Betteridge et al., 2003)'
_computing_structure_solution 'SIR97 (Altomare et al., 1999)'
_diffrn_ambient_temperature 150
_diffrn_measured_fraction_theta_full 0.995
_diffrn_measured_fraction_theta_max 0.992
_diffrn_measurement_device Area
_diffrn_measurement_device_type 'Nonius KappaCCD'
_diffrn_measurement_method '\f & \w scans'
_diffrn_radiation_monochromator graphite
_diffrn_radiation_type 'Mo K\a'
_diffrn_radiation_wavelength 0.71069
_diffrn_reflns_av_R_equivalents 0.074
_diffrn_reflns_limit_h_max 23
_diffrn_reflns_limit_h_min -23
_diffrn_reflns_limit_k_max 25
_diffrn_reflns_limit_k_min -25
_diffrn_reflns_limit_l_max 27
_diffrn_reflns_limit_l_min -27
_diffrn_reflns_number 16664
_diffrn_reflns_theta_full 25.078
_diffrn_reflns_theta_max 27.864
_diffrn_reflns_theta_min 1.412
_diffrn_standards_number 0
_exptl_absorpt_coefficient_mu 1.726
_exptl_absorpt_correction_T_max 0.8710
_exptl_absorpt_correction_T_min 0.8271
_exptl_absorpt_correction_type analytical
_exptl_absorpt_process_details
;
 J. de Meulenaar and H. Tompa, Acta Crystallogr., Sect A 1965, 19, 1014-1018.
;
_exptl_crystal_colour colorless
_exptl_crystal_density_diffrn 1.710
_exptl_crystal_density_method 'not measured'
_exptl_crystal_description block
_exptl_crystal_F_000 3832
_exptl_crystal_size_max 0.120
_exptl_crystal_size_mid 0.110
_exptl_crystal_size_min 0.080
_refine_diff_density_max 1.32
_refine_diff_density_min -1.02
_refine_ls_abs_structure_details 'Flack (1983), 7093 Friedel-pairs'
_refine_ls_abs_structure_Flack 0.472(7)
_refine_ls_extinction_method None
_refine_ls_goodness_of_fit_ref 0.9499
_refine_ls_hydrogen_treatment constr
_refine_ls_matrix_type full
_refine_ls_number_parameters 1001
_refine_ls_number_reflns 16167
_refine_ls_number_restraints 38
_refine_ls_R_factor_all 0.1139
_refine_ls_R_factor_gt 0.0666
_refine_ls_shift/su_max 0.0013038
_refine_ls_shift/su_mean 0.0000584
_refine_ls_structure_factor_coef Fsqd
_refine_ls_weighting_details
;
Method= Modified Sheldrick
w=1/[\s^2^(F^2^) + ( 0.09P)^2^ +13.27P]
,where P=(max(Fo^2^,0) + 2Fc^2^)/3
;
_refine_ls_weighting_scheme calc
_refine_ls_wR_factor_all 0.1802
_refine_ls_wR_factor_gt 0.1535
_refine_ls_wR_factor_ref 0.1802
_reflns_limit_h_max 23
_reflns_limit_h_min -23
_reflns_limit_k_max 25
_reflns_limit_k_min 0
_reflns_limit_l_max 27
_reflns_limit_l_min 0
_reflns_number_gt 10306
_reflns_number_total 16181
_reflns_threshold_expression I>2.0\s(I)
_oxford_diffrn_Wilson_B_factor 2.13
_oxford_diffrn_Wilson_scale 289.62
_oxford_refine_ls_r_factor_ref 0.1139
_oxford_refine_ls_scale 0.14275(7)
_oxford_reflns_number_all 16167
_oxford_reflns_threshold_expression_ref I>-10.0\s(I)
_oxford_structure_analysis_title 'import in P 21 c n'
_cod_data_source_file c1dt11070e.txt
_cod_data_source_block complex3
_cod_depositor_comments
;
The following automatic conversions were performed:

'_symmetry_cell_setting' value 'Orthorhombic' changed to
'orthorhombic' according to
/home/saulius/struct/CIF-dictionaries/cif_core.dic dictionary named
'cif_core.dic' version 2.4.1 from
2010-06-29.

'_atom_sites_solution_primary' value 'Direct' changed to
'direct' according to
/home/saulius/struct/CIF-dictionaries/cif_core.dic dictionary named
'cif_core.dic' version 2.4.1 from 2010-06-29.

Automatic conversion script
Id: cif_fix_values 1715 2011-07-08 13:25:40Z adriana 
;
_cod_original_sg_symbol_H-M 'P 21 c n '
_cod_database_code 7017543

loop_
_symmetry_equiv_pos_as_xyz
x,y,z
x+1/2,-y,-z
x,-y+1/2,z+1/2
x+1/2,y+1/2,-z+1/2

loop_
_atom_site_label
_atom_site_type_symbol
_atom_site_fract_x
_atom_site_fract_y
_atom_site_fract_z
_atom_site_U_iso_or_equiv
_atom_site_occupancy
_atom_site_adp_type
_atom_site_refinement_flags_posn
_atom_site_refinement_flags_adp
F1 F 0.8544(3) 0.3797(3) 0.4794(3) 0.0792 1.0000 Uani . .
F2 F 0.8957(3) 0.4482(4) 0.5490(3) 0.1156 1.0000 Uani . .
F3 F 0.8407(4) 0.4886(4) 0.4701(3) 0.1181 1.0000 Uani . .
F4 F 0.6755(4) 0.4846(3) 0.3259(3) 0.0928 1.0000 Uani . .
F5 F 0.6749(6) 0.4831(3) 0.4243(3) 0.1277 1.0000 Uani . .
F6 F 0.5824(5) 0.4422(4) 0.3729(4) 0.1283 1.0000 Uani . .
F7 F 0.8343(7) 0.4109(5) 0.8024(5) 0.1694 1.0000 Uani . .
F8 F 0.8738(6) 0.4156(11) 0.7216(9) 0.2694 1.0000 Uani . .
F9 F 0.8238(6) 0.4976(4) 0.7499(5) 0.1643 1.0000 Uani . .
F10 F 0.5202(3) 0.2078(3) 0.8001(2) 0.0871 1.0000 Uani . .
F11 F 0.4777(3) 0.1735(3) 0.7122(3) 0.0839 1.0000 Uani . .
F12 F 0.4396(3) 0.2668(3) 0.7498(3) 0.0917 1.0000 Uani . .
F13 F 0.5265(3) 0.3086(3) 0.4507(2) 0.0831 1.0000 Uani . .
F14 F 0.4775(4) 0.3400(3) 0.5373(3) 0.0969 1.0000 Uani . .
F15 F 0.4423(3) 0.2498(3) 0.4943(3) 0.0948 1.0000 Uani . .
F16 F 0.9676(5) 0.1957(6) 0.6260(7) 0.1976 1.0000 Uani . .
F17 F 0.9679(6) 0.2807(11) 0.5825(11) 0.2969 1.0000 Uani . .
F18 F 0.9684(6) 0.2798(15) 0.6681(11) 0.3485 1.0000 Uani . .
F19 F 0.8908(3) 0.0615(4) 0.6944(3) 0.0934 1.0000 Uani . .
F20 F 0.8357(4) 0.0171(3) 0.7735(3) 0.0905 1.0000 Uani . .
F21 F 0.8496(3) 0.1241(3) 0.7676(3) 0.0735 1.0000 Uani . .
F22 F 0.6139(5) 0.0755(3) 0.3816(4) 0.1268 1.0000 Uani . .
F23 F 0.5357(4) 0.1403(4) 0.4259(3) 0.1130 1.0000 Uani . .
F24 F 0.5398(4) 0.1342(3) 0.3274(3) 0.0976 1.0000 Uani . .
F25 F 0.8090(5) 0.0027(4) 0.5035(6) 0.1783 1.0000 Uani . .
F26 F 0.8157(9) 0.0829(6) 0.4437(6) 0.2071 1.0000 Uani . .
F27 F 0.8644(5) 0.0950(6) 0.5171(9) 0.2143 1.0000 Uani . .
F28 F 0.9622(5) 0.1725(5) 0.3801(6) 0.1664 1.0000 Uani . .
F29 F 0.9747(4) 0.2596(8) 0.3317(6) 0.2229 1.0000 Uani . .
F30 F 0.9751(4) 0.2551(6) 0.4261(6) 0.1647 1.0000 Uani . .
O1 O 0.7818(4) 0.6347(3) 0.6334(3) 0.0749 1.0000 Uani . U
O2 O 0.6837(4) 0.6293(3) 0.7323(3) 0.0614 1.0000 Uani . .
O3 O 0.5586(3) 0.5521(3) 0.7151(3) 0.0613 1.0000 Uani . .
O4 O 0.5623(3) 0.4712(3) 0.6077(2) 0.0512 1.0000 Uani . .
O5 O 0.6155(4) 0.5995(4) 0.5605(4) 0.1066 1.0000 Uani . U
O6 O 0.7426(4) 0.4869(3) 0.5688(3) 0.0748 1.0000 Uani . .
O7 O 0.7014(3) 0.4471(3) 0.6995(3) 0.0549 1.0000 Uani . .
O8 O 0.7407(4) 0.3434(2) 0.7204(2) 0.0552 1.0000 Uani . .
O9 O 0.5483(3) 0.3182(2) 0.6820(2) 0.0435 1.0000 Uani . .
O10 O 0.7359(3) 0.3760(2) 0.5513(2) 0.0486 1.0000 Uani . .
O11 O 0.7046(3) 0.3535(3) 0.4255(2) 0.0560 1.0000 Uani . .
O12 O 0.6234(3) 0.2793(2) 0.5467(2) 0.0360 1.0000 Uani . .
O13 O 0.5425(3) 0.1956(2) 0.5687(2) 0.0439 1.0000 Uani . .
O14 O 0.6614(3) 0.2116(3) 0.4288(3) 0.0569 1.0000 Uani . .
O15 O 0.8282(3) 0.2462(3) 0.4298(3) 0.0515 1.0000 Uani . .
O16 O 0.7353(4) 0.1618(2) 0.5324(2) 0.0534 1.0000 Uani . .
O17 O 0.6229(3) 0.2300(2) 0.7047(2) 0.0386 1.0000 Uani . .
O18 O 0.7313(3) 0.1327(2) 0.6956(2) 0.0448 1.0000 Uani . .
O19 O 0.7005(3) 0.3509(3) 0.3217(2) 0.0563 1.0000 Uani . .
O20 O 0.8277(3) 0.2471(3) 0.3245(2) 0.0481 1.0000 Uani . .
O21 O 0.6638(3) 0.2074(3) 0.3241(2) 0.0522 1.0000 Uani . .
O22 O 0.8289(4) 0.2405(3) 0.6797(3) 0.0717 1.0000 Uani . .
O23 O 0.8242(4) 0.2654(3) 0.5765(3) 0.0789 1.0000 Uani . .
O24 O 0.6865(3) 0.0603(3) 0.5470(3) 0.0569 1.0000 Uani . .
O25 O 0.7374(5) 0.0218(3) 0.6756(3) 0.0785 1.0000 Uani . .
O26 O 0.6097(4) -0.0797(3) 0.7023(3) 0.0814 1.0000 Uani . .
O27 O 0.5533(3) 0.0396(3) 0.6470(3) 0.0566 1.0000 Uani . .
O28 O 0.5441(3) -0.0431(3) 0.5419(3) 0.0607 1.0000 Uani . .
O29 O 0.6683(4) -0.1223(3) 0.5203(3) 0.0713 1.0000 Uani . .
O30 O 0.7670(4) -0.1311(3) 0.6205(3) 0.0841 1.0000 Uani . .
O31 O 0.2692(8) 0.2374(7) 0.6245(4) 0.1505 1.0000 Uani . .
C1 C 0.8514(7) 0.6156(7) 0.6042(6) 0.1106 1.0000 Uani . U
C2 C 0.7950(6) 0.6738(6) 0.6905(6) 0.1008 1.0000 Uani . U
C3 C 0.7244(6) 0.6907(4) 0.7180(5) 0.0740 1.0000 Uani . U
C4 C 0.6186(6) 0.6405(5) 0.7670(5) 0.0775 1.0000 Uani . .
C5 C 0.5797(6) 0.5746(6) 0.7759(5) 0.0778 1.0000 Uani . .
C6 C 0.5241(5) 0.4851(4) 0.7146(4) 0.0628 1.0000 Uani . .
C7 C 0.4980(4) 0.4737(4) 0.6484(5) 0.0652 1.0000 Uani . .
C8 C 0.5493(6) 0.4932(6) 0.5440(5) 0.0857 1.0000 Uani . U
C9 C 0.5454(7) 0.5733(7) 0.5441(7) 0.1213 1.0000 Uani . U
C10 C 0.6407(8) 0.6416(7) 0.5220(7) 0.1224 1.0000 Uani . U
C11 C 0.7656(4) 0.4332(4) 0.5461(4) 0.0517 1.0000 Uani . .
C12 C 0.8395(6) 0.4375(5) 0.5090(5) 0.0702 1.0000 Uani . .
C13 C 0.7436(5) 0.4073(3) 0.7228(3) 0.0430 1.0000 Uani . .
C14 C 0.8122(7) 0.4365(6) 0.7561(7) 0.0948 1.0000 Uani . .
C15 C 0.6905(4) 0.3758(3) 0.3743(3) 0.0413 1.0000 Uani . .
C16 C 0.6530(8) 0.4471(5) 0.3743(4) 0.0782 1.0000 Uani . .
C17 C 0.5612(4) 0.2475(3) 0.5444(3) 0.0351 1.0000 Uani . .
C18 C 0.5012(4) 0.2861(4) 0.5058(4) 0.0518 1.0000 Uani . .
C19 C 0.5628(4) 0.2645(3) 0.7066(3) 0.0326 1.0000 Uani . .
C20 C 0.5000(4) 0.2284(4) 0.7425(4) 0.0484 1.0000 Uani . .
C21 C 0.8564(4) 0.2444(4) 0.3779(4) 0.0401 1.0000 Uani . .
C22 C 0.9424(5) 0.2382(6) 0.3762(5) 0.0672 1.0000 Uani . .
C23 C 0.6413(4) 0.1918(3) 0.3773(3) 0.0365 1.0000 Uani . .
C24 C 0.5815(5) 0.1358(4) 0.3777(4) 0.0580 1.0000 Uani . .
C25 C 0.8547(4) 0.2524(4) 0.6273(4) 0.0406 1.0000 Uani . .
C26 C 0.9378(6) 0.2528(6) 0.6248(7) 0.0784 1.0000 Uani . .
C27 C 0.7355(6) 0.0992(3) 0.5281(3) 0.0442 1.0000 Uani . .
C28 C 0.8044(8) 0.0669(6) 0.4984(7) 0.0915 1.0000 Uani . .
C29 C 0.7608(4) 0.0749(4) 0.6988(3) 0.0472 1.0000 Uani . .
C30 C 0.8358(5) 0.0709(4) 0.7353(4) 0.0601 1.0000 Uani . .
C31 C 0.6266(8) -0.1437(5) 0.7281(6) 0.0949 1.0000 Uani . .
C32 C 0.5433(7) -0.0508(6) 0.7240(6) 0.0902 1.0000 Uani . .
C33 C 0.5429(7) 0.0231(5) 0.7118(5) 0.0858 1.0000 Uani . .
C34 C 0.4851(5) 0.0347(5) 0.6110(5) 0.0780 1.0000 Uani . .
C35 C 0.5077(5) 0.0215(5) 0.5435(4) 0.0627 1.0000 Uani . .
C36 C 0.5633(5) -0.0649(5) 0.4805(4) 0.0669 1.0000 Uani . .
C37 C 0.5995(6) -0.1322(5) 0.4855(5) 0.0772 1.0000 Uani . .
C38 C 0.7065(8) -0.1836(5) 0.5353(5) 0.0920 1.0000 Uani . .
C39 C 0.7809(8) -0.1676(6) 0.5635(6) 0.0968 1.0000 Uani . .
C40 C 0.8377(8) -0.1131(7) 0.6511(7) 0.1137 1.0000 Uani . .
C41 C 0.2815(13) 0.1147(11) 0.6205(9) 0.1668 1.0000 Uani . U
C42 C 0.3233(10) 0.1780(16) 0.6114(11) 0.1915 1.0000 Uani . U
C43 C 0.3147(13) 0.2970(14) 0.6186(11) 0.2017 1.0000 Uani D U
C44 C 0.2724(14) 0.3562(11) 0.6350(10) 0.1881 1.0000 Uani D U
Y2 Y 0.73740(7) 0.27135(3) 0.49821(2) 0.0329 1.0000 Uani . .
Na3 Na 0.63923(16) 0.37406(13) 0.62406(13) 0.0441 1.0000 Uani . .
Na4 Na 0.67736(17) 0.54902(13) 0.64683(13) 0.0459 1.0000 Uani . .
Y1 Y 0.73744(7) 0.23344(2) 0.75337(2) 0.0325 1.0000 Uani . .
Na2 Na 0.63148(16) 0.13580(13) 0.62536(13) 0.0429 1.0000 Uani . .
Na1 Na 0.66409(19) -0.04072(14) 0.60533(15) 0.0567 1.0000 Uani . .
H11 H 0.8410 0.5917 0.5662 0.1262 1.0000 Uiso R .
H12 H 0.8794 0.6557 0.5948 0.1262 1.0000 Uiso R .
H13 H 0.8797 0.5871 0.6316 0.1262 1.0000 Uiso R .
H21 H 0.8237 0.7135 0.6820 0.1000 1.0000 Uiso R .
H22 H 0.8216 0.6452 0.7190 0.1000 1.0000 Uiso R .
H31 H 0.7324 0.7167 0.7552 0.0884 1.0000 Uiso R .
H32 H 0.6963 0.7170 0.6887 0.0884 1.0000 Uiso R .
H41 H 0.6308 0.6589 0.8071 0.0922 1.0000 Uiso R .
H42 H 0.5866 0.6714 0.7453 0.0922 1.0000 Uiso R .
H51 H 0.6131 0.5424 0.7942 0.0869 1.0000 Uiso R .
H52 H 0.5370 0.5798 0.8022 0.0869 1.0000 Uiso R .
H61 H 0.5598 0.4514 0.7263 0.0752 1.0000 Uiso R .
H62 H 0.4829 0.4838 0.7430 0.0752 1.0000 Uiso R .
H71 H 0.4660 0.5101 0.6359 0.0763 1.0000 Uiso R .
H72 H 0.4714 0.4318 0.6461 0.0763 1.0000 Uiso R .
H81 H 0.5878 0.4771 0.5168 0.1147 1.0000 Uiso R .
H82 H 0.5024 0.4756 0.5305 0.1147 1.0000 Uiso R .
H91 H 0.5088 0.5889 0.5734 0.2064 1.0000 Uiso R .
H92 H 0.5326 0.5886 0.5030 0.2064 1.0000 Uiso R .
H311 H 0.6731 -0.1599 0.7122 0.1171 1.0000 Uiso R .
H312 H 0.6294 -0.1398 0.7727 0.1171 1.0000 Uiso R .
H313 H 0.5879 -0.1749 0.7172 0.1171 1.0000 Uiso R .
H321 H 0.5364 -0.0599 0.7676 0.1021 1.0000 Uiso R .
H322 H 0.5029 -0.0699 0.7008 0.1021 1.0000 Uiso R .
H331 H 0.5836 0.0418 0.7349 0.1074 1.0000 Uiso R .
H332 H 0.4972 0.0425 0.7263 0.1074 1.0000 Uiso R .
H341 H 0.4557 -0.0022 0.6263 0.0954 1.0000 Uiso R .
H342 H 0.4571 0.0759 0.6137 0.0954 1.0000 Uiso R .
H351 H 0.5411 0.0560 0.5293 0.0754 1.0000 Uiso R .
H352 H 0.4644 0.0208 0.5175 0.0754 1.0000 Uiso R .
H361 H 0.5961 -0.0329 0.4611 0.0868 1.0000 Uiso R .
H362 H 0.5190 -0.0690 0.4561 0.0868 1.0000 Uiso R .
H371 H 0.5679 -0.1631 0.5076 0.0915 1.0000 Uiso R .
H372 H 0.6100 -0.1499 0.4448 0.0915 1.0000 Uiso R .
H381 H 0.6773 -0.2093 0.5642 0.1183 1.0000 Uiso R .
H382 H 0.7140 -0.2095 0.4979 0.1183 1.0000 Uiso R .
H391 H 0.8067 -0.2088 0.5733 0.1166 1.0000 Uiso R .
H392 H 0.8101 -0.1413 0.5351 0.1166 1.0000 Uiso R .
H401 H 0.8264 -0.0879 0.6882 0.1383 1.0000 Uiso R .
H402 H 0.8638 -0.1537 0.6622 0.1383 1.0000 Uiso R .
H403 H 0.8682 -0.0862 0.6241 0.1383 1.0000 Uiso R .
H411 H 0.3134 0.0770 0.6119 0.1515 1.0000 Uiso R .
H412 H 0.2638 0.1118 0.6627 0.1515 1.0000 Uiso R .
H413 H 0.2401 0.1140 0.5924 0.1515 1.0000 Uiso R .
H421 H 0.3646 0.1793 0.6395 0.2105 1.0000 Uiso R .
H422 H 0.3410 0.1815 0.5692 0.2105 1.0000 Uiso R .
H441 H 0.2971 0.3990 0.6320 0.3301 1.0000 Uiso R .
H442 H 0.2544 0.3499 0.6768 0.3301 1.0000 Uiso R .
H443 H 0.2314 0.3551 0.6065 0.3301 1.0000 Uiso R .
H431 H 0.3558 0.2974 0.6471 0.2696 1.0000 Uiso R .
H432 H 0.3328 0.3026 0.5768 0.2696 1.0000 Uiso R .
H101 H 0.6882 0.6581 0.5353 0.1702 1.0000 Uiso R .
H102 H 0.6064 0.6786 0.5191 0.1702 1.0000 Uiso R .
H103 H 0.6456 0.6204 0.4819 0.1702 1.0000 Uiso R .

loop_
_atom_site_aniso_label
_atom_site_aniso_U_11
_atom_site_aniso_U_22
_atom_site_aniso_U_33
_atom_site_aniso_U_23
_atom_site_aniso_U_13
_atom_site_aniso_U_12
F1 0.067(3) 0.090(4) 0.080(3) -0.037(3) 0.026(3) -0.003(3)
F2 0.058(4) 0.163(7) 0.125(5) -0.058(5) 0.024(4) -0.045(4)
F3 0.131(6) 0.102(5) 0.121(6) 0.035(4) 0.074(5) -0.011(4)
F4 0.156(6) 0.048(3) 0.075(4) 0.020(3) -0.001(4) 0.007(3)
F5 0.239(9) 0.071(4) 0.073(4) -0.020(3) -0.016(5) 0.050(5)
F6 0.109(6) 0.105(5) 0.171(8) 0.038(5) 0.035(5) 0.067(5)
F7 0.196(10) 0.164(8) 0.148(8) 0.037(7) -0.117(8) -0.074(7)
F8 0.080(7) 0.42(3) 0.308(19) -0.107(18) -0.031(9) -0.062(10)
F9 0.148(8) 0.080(5) 0.265(12) -0.002(6) -0.101(8) -0.042(5)
F10 0.088(4) 0.122(5) 0.051(3) 0.030(3) 0.016(3) -0.029(4)
F11 0.088(4) 0.070(3) 0.093(4) -0.012(3) 0.021(3) -0.043(3)
F12 0.047(3) 0.085(4) 0.143(6) 0.008(4) 0.038(3) 0.008(3)
F13 0.067(3) 0.122(5) 0.060(3) 0.042(3) -0.004(3) 0.018(3)
F14 0.111(5) 0.092(4) 0.088(4) -0.012(3) -0.018(4) 0.059(4)
F15 0.056(3) 0.100(4) 0.129(6) 0.039(4) -0.049(4) -0.017(3)
F16 0.074(5) 0.157(9) 0.362(19) 0.031(10) 0.029(7) 0.043(6)
F17 0.073(7) 0.39(2) 0.42(3) 0.26(2) 0.071(11) 0.022(10)
F18 0.070(7) 0.58(4) 0.39(3) -0.30(3) -0.023(11) -0.012(13)
F19 0.056(3) 0.131(5) 0.094(4) 0.004(4) -0.004(3) 0.034(3)
F20 0.094(4) 0.086(4) 0.092(4) 0.022(3) -0.027(3) 0.017(3)
F21 0.072(3) 0.069(3) 0.079(3) -0.012(3) -0.032(3) 0.002(3)
F22 0.127(6) 0.040(3) 0.213(9) 0.018(4) -0.006(5) -0.016(3)
F23 0.114(5) 0.150(6) 0.075(4) -0.014(4) 0.038(4) -0.075(5)
F24 0.102(4) 0.120(5) 0.070(4) 0.008(3) -0.030(3) -0.059(4)
F25 0.138(7) 0.065(4) 0.332(14) -0.007(6) 0.108(8) 0.037(4)
F26 0.291(16) 0.168(10) 0.162(9) 0.005(8) 0.157(11) 0.056(10)
F27 0.076(6) 0.158(9) 0.41(2) -0.073(12) 0.055(9) 0.011(6)
F28 0.078(5) 0.132(7) 0.289(14) 0.014(7) 0.001(6) 0.052(5)
F29 0.041(4) 0.388(18) 0.240(12) 0.221(13) 0.036(6) 0.028(6)
F30 0.064(5) 0.256(12) 0.174(10) -0.059(8) -0.047(6) 0.013(6)
O1 0.072(4) 0.061(3) 0.092(5) -0.009(3) 0.004(3) -0.027(3)
O2 0.083(4) 0.046(3) 0.055(3) -0.006(2) 0.003(3) 0.003(3)
O3 0.055(3) 0.062(3) 0.067(4) -0.008(3) 0.004(3) 0.011(3)
O4 0.045(3) 0.054(3) 0.055(3) 0.005(2) -0.004(2) -0.004(2)
O5 0.080(4) 0.111(5) 0.129(6) 0.073(4) -0.035(4) -0.025(4)
O6 0.090(4) 0.063(3) 0.072(4) -0.017(3) 0.031(4) -0.011(4)
O7 0.063(3) 0.048(3) 0.054(3) 0.001(2) -0.013(3) 0.011(3)
O8 0.067(3) 0.039(2) 0.060(3) 0.0061(19) -0.001(3) 0.004(3)
O9 0.050(3) 0.034(2) 0.047(3) 0.003(2) 0.002(2) 0.004(2)
O10 0.046(3) 0.052(3) 0.047(3) -0.0097(19) 0.007(3) -0.014(3)
O11 0.075(4) 0.052(3) 0.041(3) 0.012(2) -0.002(3) 0.005(2)
O12 0.035(2) 0.045(3) 0.028(2) -0.0092(18) 0.0022(19) -0.005(2)
O13 0.045(3) 0.044(3) 0.042(3) 0.002(2) -0.003(2) -0.008(2)
O14 0.062(3) 0.069(4) 0.040(3) -0.012(3) -0.001(3) -0.013(3)
O15 0.053(3) 0.062(3) 0.039(3) -0.003(3) 0.017(3) 0.007(3)
O16 0.059(3) 0.044(2) 0.056(3) 0.0069(19) 0.007(3) 0.005(4)
O17 0.032(2) 0.043(3) 0.041(3) -0.004(2) 0.002(2) 0.001(2)
O18 0.049(3) 0.049(2) 0.037(2) -0.0105(18) -0.011(3) 0.016(3)
O19 0.077(4) 0.049(3) 0.043(3) -0.013(2) 0.005(3) 0.011(3)
O20 0.058(3) 0.054(3) 0.033(3) -0.001(2) -0.009(3) -0.002(3)
O21 0.054(3) 0.065(3) 0.038(3) 0.010(3) 0.003(2) -0.010(3)
O22 0.084(5) 0.070(4) 0.061(4) 0.007(3) 0.036(4) 0.007(4)
O23 0.097(5) 0.067(4) 0.073(5) 0.003(3) -0.041(4) -0.004(4)
O24 0.062(4) 0.049(3) 0.060(3) -0.004(3) 0.000(3) -0.003(3)
O25 0.088(4) 0.057(3) 0.090(4) -0.021(3) -0.029(5) 0.010(4)
O26 0.089(5) 0.053(3) 0.103(5) 0.024(3) 0.010(4) 0.009(3)
O27 0.052(3) 0.050(3) 0.068(4) 0.000(3) 0.002(3) 0.002(2)
O28 0.067(4) 0.054(3) 0.061(4) -0.002(3) 0.001(3) -0.014(3)
O29 0.089(5) 0.040(3) 0.085(4) -0.013(3) 0.010(4) -0.009(3)
O30 0.096(5) 0.064(4) 0.092(5) -0.014(3) -0.012(4) 0.028(3)
O31 0.180(14) 0.190(12) 0.082(7) 0.020(6) -0.001(6) -0.067(10)
C1 0.101(8) 0.109(8) 0.122(8) 0.009(7) 0.016(7) -0.050(7)
C2 0.076(6) 0.097(7) 0.129(9) 0.045(7) -0.027(6) -0.048(6)
C3 0.094(7) 0.050(4) 0.078(5) -0.009(4) -0.018(5) -0.010(5)
C4 0.095(7) 0.073(6) 0.065(6) -0.024(5) 0.009(5) 0.017(6)
C5 0.070(6) 0.098(8) 0.065(6) -0.020(5) 0.005(5) 0.025(6)
C6 0.057(5) 0.049(4) 0.082(6) 0.007(4) 0.027(5) 0.008(4)
C7 0.041(4) 0.051(5) 0.104(7) -0.018(5) 0.003(4) 0.000(4)
C8 0.081(6) 0.093(6) 0.082(6) 0.028(5) -0.033(5) -0.020(5)
C9 0.076(6) 0.123(8) 0.165(10) 0.084(7) -0.046(7) -0.042(6)
C10 0.124(9) 0.120(8) 0.123(9) 0.027(7) -0.003(8) -0.052(7)
C11 0.045(4) 0.054(5) 0.056(5) -0.015(4) 0.005(4) -0.003(3)
C12 0.072(6) 0.073(6) 0.066(6) -0.009(5) 0.017(5) -0.026(5)
C13 0.043(4) 0.043(3) 0.043(3) -0.003(3) 0.003(4) -0.004(4)
C14 0.085(8) 0.070(7) 0.129(11) 0.036(7) -0.050(8) -0.023(6)
C15 0.052(4) 0.038(3) 0.034(4) 0.004(3) -0.001(3) 0.008(3)
C16 0.121(10) 0.076(6) 0.038(4) -0.008(4) 0.007(5) 0.043(6)
C17 0.047(4) 0.034(3) 0.024(3) 0.000(2) -0.010(3) 0.002(3)
C18 0.041(4) 0.065(5) 0.049(5) 0.014(4) -0.010(3) 0.002(4)
C19 0.036(4) 0.036(3) 0.025(3) -0.005(3) 0.003(3) 0.003(3)
C20 0.040(4) 0.051(4) 0.054(5) -0.004(4) 0.008(3) -0.006(3)
C21 0.037(4) 0.050(4) 0.033(4) 0.005(3) 0.000(4) 0.008(3)
C22 0.037(4) 0.108(8) 0.056(5) -0.016(5) -0.003(5) 0.013(5)
C23 0.043(4) 0.030(3) 0.037(4) 0.000(3) 0.001(3) -0.007(3)
C24 0.071(5) 0.060(5) 0.043(4) 0.007(4) 0.003(4) -0.019(4)
C25 0.041(4) 0.056(4) 0.025(3) 0.000(3) -0.001(4) 0.007(3)
C26 0.047(5) 0.095(8) 0.093(8) -0.010(6) 0.016(7) -0.007(5)
C27 0.051(4) 0.035(3) 0.046(4) 0.000(2) -0.004(5) 0.011(5)
C28 0.091(9) 0.069(7) 0.114(10) -0.002(6) 0.044(8) 0.010(6)
C29 0.053(5) 0.051(4) 0.037(4) -0.008(3) -0.009(3) 0.009(3)
C30 0.067(6) 0.057(5) 0.057(5) 0.002(4) -0.011(5) 0.014(4)
C31 0.117(10) 0.075(7) 0.092(8) 0.008(5) -0.018(7) 0.021(7)
C32 0.096(9) 0.083(7) 0.092(8) 0.020(6) 0.015(7) 0.005(6)
C33 0.104(9) 0.081(7) 0.072(7) 0.019(5) 0.017(6) 0.018(6)
C34 0.053(5) 0.052(5) 0.129(10) -0.020(5) -0.007(5) -0.005(4)
C35 0.056(5) 0.068(5) 0.064(5) 0.008(4) -0.015(4) -0.005(4)
C36 0.068(6) 0.080(6) 0.053(5) 0.003(4) -0.001(4) -0.011(5)
C37 0.083(7) 0.075(6) 0.074(6) -0.032(5) 0.016(5) -0.026(5)
C38 0.140(10) 0.051(5) 0.085(8) -0.013(5) 0.032(7) 0.001(6)
C39 0.118(10) 0.071(7) 0.101(9) 0.003(6) -0.003(8) 0.034(7)
C40 0.120(11) 0.103(9) 0.118(10) 0.009(8) -0.014(9) 0.058(8)
C41 0.172(16) 0.179(15) 0.150(14) 0.016(11) 0.029(10) 0.076(13)
C42 0.088(11) 0.29(3) 0.197(17) -0.017(16) 0.020(10) 0.054(14)
C43 0.105(11) 0.29(3) 0.208(17) -0.008(16) 0.022(10) 0.051(14)
C44 0.200(17) 0.191(15) 0.174(14) 0.017(11) 0.050(11) 0.061(13)
Y2 0.0336(3) 0.0382(3) 0.0268(3) -0.0006(2) 0.0005(4) 0.0000(4)
Na3 0.0452(15) 0.0454(14) 0.0418(14) -0.0104(12) 0.0050(13) -0.0026(12)
Na4 0.0528(17) 0.0383(14) 0.0466(15) -0.0017(11) 0.0036(13) 0.0002(12)
Y1 0.0349(3) 0.0369(2) 0.0257(3) -0.0001(2) 0.0004(4) 0.0018(4)
Na2 0.0450(15) 0.0420(13) 0.0417(14) -0.0072(11) -0.0053(12) 0.0050(11)
Na1 0.065(2) 0.0369(14) 0.068(2) -0.0033(13) -0.0071(16) 0.0005(13)

loop_
_atom_type_symbol
_atom_type_scat_dispersion_real
_atom_type_scat_dispersion_imag
_atom_type_scat_Cromer_Mann_a1
_atom_type_scat_Cromer_Mann_b1
_atom_type_scat_Cromer_Mann_a2
_atom_type_scat_Cromer_Mann_b2
_atom_type_scat_Cromer_Mann_a3
_atom_type_scat_Cromer_Mann_b3
_atom_type_scat_Cromer_Mann_a4
_atom_type_scat_Cromer_Mann_b4
_atom_type_scat_Cromer_Mann_c
_atom_type_scat_source
C 0.0033 0.0016 2.3100 20.8439 1.0200 10.2075 1.5886 0.5687 0.8650 51.6512 0.2156 'International Tables Vol C 4.2.6.8 and 6.1.1.4'
H 0.0000 0.0000 0.4930 10.5109 0.3229 26.1257 0.1402 3.1424 0.0408 57.7998 0.0030 'International Tables Vol C 4.2.6.8 and 6.1.1.4'
O 0.0106 0.0060 3.0485 13.2771 2.2868 5.7011 1.5463 0.3239 0.8670 32.9089 0.2508 'International Tables Vol C 4.2.6.8 and 6.1.1.4'
F 0.0171 0.0103 3.5392 10.2825 2.6412 4.2944 1.5170 0.2615 1.0243 26.1476 0.2776 'International Tables Vol C 4.2.6.8 and 6.1.1.4'
Na 0.0362 0.0249 4.7626 3.2850 3.1736 8.8422 1.2674 0.3136 1.1128 129.4240 0.6760 'International Tables Vol C 4.2.6.8 and 6.1.1.4'
Y -2.7962 3.5667 17.7760 1.4029 10.2946 12.8006 5.7263 0.1256 3.2659 104.3540 1.9121 'International Tables Vol C 4.2.6.8 and 6.1.1.4'

loop_
_geom_angle_atom_site_label_1
_geom_angle_site_symmetry_1
_geom_angle_atom_site_label_2
_geom_angle_atom_site_label_3
_geom_angle_site_symmetry_3
_geom_angle
_geom_angle_publ_flag
C12 . F1 Y2 . 113.9(5) yes
C30 . F21 Y1 . 114.3(5) yes
C1 . O1 C2 . 110.9(8) yes
C1 . O1 Na4 . 120.8(6) yes
C2 . O1 Na4 . 112.2(5) yes
C3 . O2 C4 . 113.6(7) yes
C3 . O2 Na4 . 114.5(5) yes
C4 . O2 Na4 . 117.5(6) yes
C5 . O3 C6 . 113.7(7) yes
C5 . O3 Na4 . 107.5(5) yes
C6 . O3 Na4 . 108.9(4) yes
C7 . O4 C8 . 115.2(7) yes
C7 . O4 Na3 . 113.7(5) yes
C8 . O4 Na3 . 118.2(6) yes
C7 . O4 Na4 . 113.9(4) yes
C8 . O4 Na4 . 104.0(5) yes
Na3 . O4 Na4 . 88.30(19) yes
C9 . O5 C10 . 113.9(10) yes
C9 . O5 Na4 . 117.3(6) yes
C10 . O5 Na4 . 128.2(8) yes
C11 . O6 Na4 . 151.8(6) yes
C13 . O7 Na3 . 100.1(4) yes
C13 . O7 Na4 . 151.3(6) yes
Na3 . O7 Na4 . 96.3(2) yes
C13 . O8 Y1 . 159.7(4) yes
C19 . O9 Na3 . 119.6(4) yes
C11 . O10 Y2 . 138.0(5) yes
C11 . O10 Na3 . 113.0(4) yes
Y2 . O10 Na3 . 108.3(2) yes
C15 . O11 Y2 . 156.2(5) yes
C17 . O12 Y2 . 136.4(4) yes
C17 . O12 Na3 . 119.3(4) yes
Y2 . O12 Na3 . 104.23(18) yes
C17 . O13 Na2 . 117.9(5) yes
C23 . O14 Y2 . 155.0(5) yes
C21 . O15 Y2 . 154.1(5) yes
C27 . O16 Y2 . 157.1(4) yes
C27 . O16 Na2 . 82.6(5) yes
Y2 . O16 Na2 . 114.5(2) yes
C19 . O17 Y1 . 136.4(4) yes
C19 . O17 Na2 . 117.8(4) yes
Y1 . O17 Na2 . 105.64(19) yes
C29 . O18 Y1 . 136.2(4) yes
C29 . O18 Na2 . 112.4(4) yes
Y1 . O18 Na2 . 110.5(2) yes
Y1 3_554 O19 C15 . 154.1(5) yes
Y1 3_554 O20 C21 . 156.5(5) yes
Y1 3_554 O21 C23 . 154.5(5) yes
C25 . O22 Y1 . 155.3(7) yes
C25 . O23 Y2 . 161.6(7) yes
C27 . O24 Na2 . 97.5(4) yes
C27 . O24 Na1 . 144.1(5) yes
Na2 . O24 Na1 . 94.9(2) yes
C29 . O25 Na1 . 153.5(5) yes
C31 . O26 C32 . 114.8(9) yes
C31 . O26 Na1 . 122.2(7) yes
C32 . O26 Na1 . 119.7(6) yes
C33 . O27 C34 . 112.7(8) yes
C33 . O27 Na2 . 116.2(6) yes
C34 . O27 Na2 . 116.3(5) yes
C33 . O27 Na1 . 106.3(5) yes
C34 . O27 Na1 . 114.2(5) yes
Na2 . O27 Na1 . 88.4(2) yes
C35 . O28 C36 . 113.8(7) yes
C35 . O28 Na1 . 110.9(4) yes
C36 . O28 Na1 . 106.9(5) yes
C37 . O29 C38 . 114.1(8) yes
C37 . O29 Na1 . 116.3(5) yes
C38 . O29 Na1 . 114.3(6) yes
C39 . O30 C40 . 110.3(9) yes
C39 . O30 Na1 . 111.5(6) yes
C40 . O30 Na1 . 120.3(6) yes
C42 . O31 C43 . 104.4(17) yes
O1 . C1 H11 . 108.8 no
O1 . C1 H12 . 109.1 no
H11 . C1 H12 . 109.6 no
O1 . C1 H13 . 110.4 no
H11 . C1 H13 . 109.2 no
H12 . C1 H13 . 109.6 no
O1 . C2 C3 . 108.7(8) yes
O1 . C2 H21 . 111.2 no
C3 . C2 H21 . 111.3 no
O1 . C2 H22 . 107.3 no
C3 . C2 H22 . 108.7 no
H21 . C2 H22 . 109.6 no
O2 . C3 C2 . 109.7(8) yes
O2 . C3 H31 . 110.5 no
C2 . C3 H31 . 109.3 no
O2 . C3 H32 . 109.0 no
C2 . C3 H32 . 109.1 no
H31 . C3 H32 . 109.2 no
O2 . C4 C5 . 108.7(7) yes
O2 . C4 H41 . 109.9 no
C5 . C4 H41 . 109.0 no
O2 . C4 H42 . 110.3 no
C5 . C4 H42 . 109.8 no
H41 . C4 H42 . 109.3 no
C4 . C5 O3 . 106.4(8) yes
C4 . C5 H51 . 109.8 no
O3 . C5 H51 . 109.4 no
C4 . C5 H52 . 110.9 no
O3 . C5 H52 . 110.9 no
H51 . C5 H52 . 109.6 no
O3 . C6 C7 . 105.9(7) yes
O3 . C6 H61 . 110.1 no
C7 . C6 H61 . 110.5 no
O3 . C6 H62 . 110.4 no
C7 . C6 H62 . 110.4 no
H61 . C6 H62 . 109.5 no
C6 . C7 O4 . 108.7(7) yes
C6 . C7 H71 . 109.6 no
O4 . C7 H71 . 109.7 no
C6 . C7 H72 . 109.5 no
O4 . C7 H72 . 109.6 no
H71 . C7 H72 . 109.7 no
O4 . C8 C9 . 107.8(9) yes
O4 . C8 H81 . 110.7 no
C9 . C8 H81 . 111.5 no
O4 . C8 H82 . 108.4 no
C9 . C8 H82 . 108.9 no
H81 . C8 H82 . 109.5 no
C8 . C9 O5 . 109.1(10) yes
C8 . C9 H91 . 110.7 no
O5 . C9 H91 . 109.6 no
C8 . C9 H92 . 109.0 no
O5 . C9 H92 . 109.1 no
H91 . C9 H92 . 109.3 no
O5 . C10 H101 . 110.8 no
O5 . C10 H102 . 108.5 no
H101 . C10 H102 . 109.3 no
O5 . C10 H103 . 109.1 no
H101 . C10 H103 . 109.4 no
H102 . C10 H103 . 109.6 no
O10 . C11 O6 . 126.7(7) yes
O10 . C11 C12 . 117.3(7) yes
O6 . C11 C12 . 116.0(7) yes
C11 . C12 F2 . 109.3(7) yes
C11 . C12 F1 . 111.5(7) yes
F2 . C12 F1 . 106.6(9) yes
C11 . C12 F3 . 112.4(9) yes
F2 . C12 F3 . 105.7(8) yes
F1 . C12 F3 . 111.0(8) yes
O8 . C13 O7 . 127.7(8) yes
O8 . C13 C14 . 115.3(8) yes
O7 . C13 C14 . 116.9(7) yes
C13 . C14 F8 . 106.3(11) yes
C13 . C14 F9 . 117.0(9) yes
F8 . C14 F9 . 95.7(13) yes
C13 . C14 F7 . 119.7(10) yes
F8 . C14 F7 . 92.7(13) yes
F9 . C14 F7 . 117.1(12) yes
O19 . C15 O11 . 130.2(7) yes
O19 . C15 C16 . 114.9(6) yes
O11 . C15 C16 . 114.9(6) yes
C15 . C16 F5 . 110.6(8) yes
C15 . C16 F4 . 111.7(7) yes
F5 . C16 F4 . 103.4(10) yes
C15 . C16 F6 . 111.2(10) yes
F5 . C16 F6 . 110.6(9) yes
F4 . C16 F6 . 109.0(9) yes
O12 . C17 O13 . 130.3(6) yes
O12 . C17 C18 . 112.6(6) yes
O13 . C17 C18 . 117.1(7) yes
C17 . C18 F13 . 113.1(6) yes
C17 . C18 F14 . 110.3(6) yes
F13 . C18 F14 . 106.6(7) yes
C17 . C18 F15 . 113.1(7) yes
F13 . C18 F15 . 107.1(7) yes
F14 . C18 F15 . 106.2(7) yes
O17 . C19 O9 . 129.4(6) yes
O17 . C19 C20 . 112.9(6) yes
O9 . C19 C20 . 117.5(6) yes
C19 . C20 F10 . 113.4(6) yes
C19 . C20 F12 . 113.1(6) yes
F10 . C20 F12 . 106.6(7) yes
C19 . C20 F11 . 111.0(6) yes
F10 . C20 F11 . 106.1(6) yes
F12 . C20 F11 . 106.1(7) yes
O20 . C21 O15 . 130.9(7) yes
O20 . C21 C22 . 113.2(7) yes
O15 . C21 C22 . 115.9(7) yes
C21 . C22 F28 . 109.7(9) yes
C21 . C22 F30 . 115.2(9) yes
F28 . C22 F30 . 94.6(10) yes
C21 . C22 F29 . 118.4(9) yes
F28 . C22 F29 . 105.2(11) yes
F30 . C22 F29 . 110.6(13) yes
O21 . C23 O14 . 130.2(6) yes
O21 . C23 C24 . 114.2(6) yes
O14 . C23 C24 . 115.6(6) yes
C23 . C24 F22 . 109.8(8) yes
C23 . C24 F23 . 113.0(7) yes
F22 . C24 F23 . 106.5(8) yes
C23 . C24 F24 . 114.4(6) yes
F22 . C24 F24 . 106.3(8) yes
F23 . C24 F24 . 106.4(8) yes
O23 . C25 O22 . 131.6(9) yes
O23 . C25 C26 . 114.2(9) yes
O22 . C25 C26 . 114.2(9) yes
C25 . C26 F16 . 114.9(10) yes
C25 . C26 F18 . 115.7(12) yes
F16 . C26 F18 . 101.0(18) yes
C25 . C26 F17 . 119.0(13) yes
F16 . C26 F17 . 103.9(14) yes
F18 . C26 F17 . 99.8(19) yes
O16 . C27 O24 . 126.4(8) yes
O16 . C27 C28 . 116.8(9) yes
O24 . C27 C28 . 116.8(7) yes
C27 . C28 F27 . 111.8(11) yes
C27 . C28 F25 . 115.7(10) yes
F27 . C28 F25 . 110.6(13) yes
C27 . C28 F26 . 114.8(12) yes
F27 . C28 F26 . 92.4(13) yes
F25 . C28 F26 . 109.1(12) yes
O18 . C29 O25 . 127.3(7) yes
O18 . C29 C30 . 115.8(6) yes
O25 . C29 C30 . 116.9(7) yes
C29 . C30 F20 . 110.1(7) yes
C29 . C30 F19 . 108.8(7) yes
F20 . C30 F19 . 106.7(7) yes
C29 . C30 F21 . 113.3(7) yes
F20 . C30 F21 . 109.0(7) yes
F19 . C30 F21 . 108.9(8) yes
O26 . C31 H311 . 110.4 no
O26 . C31 H312 . 109.1 no
H311 . C31 H312 . 109.5 no
O26 . C31 H313 . 109.1 no
H311 . C31 H313 . 109.4 no
H312 . C31 H313 . 109.4 no
O26 . C32 C33 . 110.3(9) yes
O26 . C32 H321 . 110.7 no
C33 . C32 H321 . 110.8 no
O26 . C32 H322 . 108.3 no
C33 . C32 H322 . 107.2 no
H321 . C32 H322 . 109.4 no
C32 . C33 O27 . 113.1(9) yes
C32 . C33 H331 . 106.6 no
O27 . C33 H331 . 108.1 no
C32 . C33 H332 . 110.0 no
O27 . C33 H332 . 109.5 no
H331 . C33 H332 . 109.4 no
O27 . C34 C35 . 106.8(7) yes
O27 . C34 H341 . 109.6 no
C35 . C34 H341 . 109.9 no
O27 . C34 H342 . 110.7 no
C35 . C34 H342 . 110.2 no
H341 . C34 H342 . 109.6 no
C34 . C35 O28 . 107.4(7) yes
C34 . C35 H351 . 110.2 no
O28 . C35 H351 . 109.9 no
C34 . C35 H352 . 109.7 no
O28 . C35 H352 . 110.2 no
H351 . C35 H352 . 109.5 no
O28 . C36 C37 . 108.1(8) yes
O28 . C36 H361 . 110.3 no
C37 . C36 H361 . 110.7 no
O28 . C36 H362 . 109.1 no
C37 . C36 H362 . 109.1 no
H361 . C36 H362 . 109.5 no
C36 . C37 O29 . 106.7(7) yes
C36 . C37 H371 . 110.3 no
O29 . C37 H371 . 109.8 no
C36 . C37 H372 . 110.4 no
O29 . C37 H372 . 110.2 no
H371 . C37 H372 . 109.3 no
O29 . C38 C39 . 109.8(9) yes
O29 . C38 H381 . 109.4 no
C39 . C38 H381 . 109.9 no
O29 . C38 H382 . 109.6 no
C39 . C38 H382 . 108.8 no
H381 . C38 H382 . 109.3 no
C38 . C39 O30 . 106.9(10) yes
C38 . C39 H391 . 109.8 no
O30 . C39 H391 . 109.1 no
C38 . C39 H392 . 110.4 no
O30 . C39 H392 . 111.0 no
H391 . C39 H392 . 109.6 no
O30 . C40 H401 . 108.0 no
O30 . C40 H402 . 109.2 no
H401 . C40 H402 . 109.7 no
O30 . C40 H403 . 111.1 no
H401 . C40 H403 . 109.3 no
H402 . C40 H403 . 109.6 no
C42 . C41 H411 . 109.2 no
C42 . C41 H412 . 110.3 no
H411 . C41 H412 . 109.4 no
C42 . C41 H413 . 109.0 no
H411 . C41 H413 . 109.5 no
H412 . C41 H413 . 109.4 no
O31 . C42 C41 . 107.4(15) yes
O31 . C42 H421 . 110.6 no
C41 . C42 H421 . 109.6 no
O31 . C42 H422 . 108.9 no
C41 . C42 H422 . 110.9 no
H421 . C42 H422 . 109.4 no
O31 . C43 C44 . 110.1(20) yes
O31 . C43 H431 . 112.8 no
C44 . C43 H431 . 104.3 no
O31 . C43 H432 . 111.6 no
C44 . C43 H432 . 108.3 no
H431 . C43 H432 . 109.4 no
C43 . C44 H441 . 117.1 no
C43 . C44 H442 . 107.6 no
H441 . C44 H442 . 109.5 no
C43 . C44 H443 . 103.6 no
H441 . C44 H443 . 109.4 no
H442 . C44 H443 . 109.4 no
O10 . Y2 O14 . 137.9(2) yes
O10 . Y2 O11 . 72.79(18) yes
O14 . Y2 O11 . 77.4(2) yes
O10 . Y2 O12 . 73.37(17) yes
O14 . Y2 O12 . 78.43(17) yes
O11 . Y2 O12 . 91.52(18) yes
O10 . Y2 O23 . 72.7(2) yes
O14 . Y2 O23 . 146.7(2) yes
O11 . Y2 O23 . 134.1(2) yes
O12 . Y2 O23 . 106.4(3) yes
O10 . Y2 O16 . 132.67(17) yes
O14 . Y2 O16 . 73.4(2) yes
O11 . Y2 O16 . 150.7(2) yes
O12 . Y2 O16 . 84.67(19) yes
O23 . Y2 O16 . 74.3(2) yes
O10 . Y2 O15 . 121.0(2) yes
O14 . Y2 O15 . 84.3(2) yes
O11 . Y2 O15 . 84.5(2) yes
O12 . Y2 O15 . 162.70(19) yes
O23 . Y2 O15 . 88.2(3) yes
O10 . Y2 F1 . 56.66(16) yes
O14 . Y2 F1 . 132.82(18) yes
O11 . Y2 F1 . 65.94(19) yes
O12 . Y2 F1 . 128.96(14) yes
O23 . Y2 F1 . 70.1(2) yes
O10 . Y2 Na3 . 35.60(14) yes
O14 . Y2 Na3 . 116.56(16) yes
O11 . Y2 Na3 . 88.87(14) yes
O12 . Y2 Na3 . 39.85(11) yes
O23 . Y2 Na3 . 80.1(2) yes
O16 . Y2 O15 . 90.5(2) yes
O16 . Y2 F1 . 136.4(2) yes
O15 . Y2 F1 . 64.32(18) yes
O16 . Y2 Na3 . 105.87(13) yes
O15 . Y2 Na3 . 156.21(16) yes
F1 . Y2 Na3 . 92.13(10) yes
O9 . Na3 O10 . 152.27(19) yes
O9 . Na3 O4 . 93.03(19) yes
O10 . Na3 O4 . 108.7(2) yes
O9 . Na3 O7 . 104.7(2) yes
O10 . Na3 O7 . 95.0(2) yes
O4 . Na3 O7 . 83.4(2) yes
O9 . Na3 O12 . 85.16(18) yes
O10 . Na3 O12 . 70.08(16) yes
O4 . Na3 O12 . 115.9(2) yes
O7 . Na3 O12 . 158.2(2) yes
O9 . Na3 Y2 . 116.57(14) yes
O10 . Na3 Y2 . 36.13(11) yes
O4 . Na3 Y2 . 126.45(16) yes
O7 . Na3 Y2 . 124.82(17) yes
O12 . Na3 Y2 . 35.91(11) yes
O7 . Na4 O5 . 145.0(3) yes
O7 . Na4 O6 . 78.5(2) yes
O5 . Na4 O6 . 84.5(3) yes
O7 . Na4 O2 . 101.2(2) yes
O5 . Na4 O2 . 109.3(3) yes
O6 . Na4 O2 . 147.5(3) yes
O7 . Na4 O1 . 119.3(3) yes
O5 . Na4 O1 . 88.7(3) yes
O6 . Na4 O1 . 84.4(2) yes
O2 . Na4 O1 . 67.2(2) yes
O7 . Na4 O3 . 84.4(2) yes
O5 . Na4 O3 . 92.3(3) yes
O6 . Na4 O3 . 144.5(2) yes
O2 . Na4 O3 . 66.4(2) yes
O1 . Na4 O3 . 131.0(2) yes
O7 . Na4 O4 . 78.47(19) yes
O5 . Na4 O4 . 69.0(2) yes
O6 . Na4 O4 . 82.3(2) yes
O2 . Na4 O4 . 129.9(2) yes
O1 . Na4 O4 . 155.0(2) yes
O3 . Na4 O4 . 63.71(19) yes
O18 . Y1 O21 3_555 137.9(2) yes
O18 . Y1 O19 3_555 72.82(18) yes
O21 3_555 Y1 O19 3_555 77.9(2) yes
O18 . Y1 O17 . 72.34(17) yes
O21 3_555 Y1 O17 . 78.42(17) yes
O19 3_555 Y1 O17 . 90.39(19) yes
O18 . Y1 F21 . 57.81(15) yes
O21 3_555 Y1 F21 . 133.35(18) yes
O19 3_555 Y1 F21 . 66.75(19) yes
O17 . Y1 F21 . 129.04(15) yes
O18 . Y1 O8 . 130.36(17) yes
O21 3_555 Y1 O8 . 74.6(2) yes
O19 3_555 Y1 O8 . 152.6(2) yes
O17 . Y1 O8 . 84.9(2) yes
F21 . Y1 O8 . 134.9(2) yes
O18 . Y1 O22 . 74.0(2) yes
O21 3_555 Y1 O22 . 145.9(2) yes
O19 3_555 Y1 O22 . 133.3(2) yes
O17 . Y1 O22 . 109.6(3) yes
F21 . Y1 O22 . 68.0(2) yes
O18 . Y1 O20 3_555 122.16(19) yes
O21 3_555 Y1 O20 3_555 83.5(2) yes
O19 3_555 Y1 O20 3_555 84.5(2) yes
O17 . Y1 O20 3_555 161.84(19) yes
F21 . Y1 O20 3_555 64.36(17) yes
O18 . Y1 Na2 . 34.68(13) yes
O21 3_555 Y1 Na2 . 115.59(14) yes
O19 3_555 Y1 Na2 . 86.75(14) yes
O17 . Y1 Na2 . 39.13(12) yes
F21 . Y1 Na2 . 92.46(10) yes
O8 . Y1 O22 . 73.2(2) yes
O8 . Y1 O20 3_555 91.6(2) yes
O22 . Y1 O20 3_555 86.3(3) yes
O8 . Y1 Na2 . 105.74(15) yes
O22 . Y1 Na2 . 84.2(2) yes
O20 3_555 Y1 Na2 . 156.81(15) yes
O13 . Na2 O18 . 150.85(19) yes
O13 . Na2 O27 . 95.8(2) yes
O18 . Na2 O27 . 107.6(2) yes
O13 . Na2 O24 . 103.4(2) yes
O18 . Na2 O24 . 96.4(2) yes
O27 . Na2 O24 . 83.4(2) yes
O13 . Na2 O17 . 86.06(18) yes
O18 . Na2 O17 . 68.65(17) yes
O27 . Na2 O17 . 114.8(2) yes
O24 . Na2 O17 . 158.9(2) yes
O13 . Na2 Y1 . 116.97(14) yes
O18 . Na2 Y1 . 34.80(11) yes
O27 . Na2 Y1 . 123.26(17) yes
O24 . Na2 Y1 . 126.21(17) yes
O17 . Na2 Y1 . 35.23(11) yes
O13 . Na2 O16 . 89.79(19) yes
O18 . Na2 O16 . 87.0(2) yes
O27 . Na2 O16 . 132.5(2) yes
O24 . Na2 O16 . 49.70(17) yes
O17 . Na2 O16 . 112.58(17) yes
Y1 . Na2 O16 . 94.68(14) yes
O25 . Na1 O24 . 78.3(2) yes
O25 . Na1 O26 . 81.3(3) yes
O24 . Na1 O26 . 141.5(2) yes
O25 . Na1 O29 . 144.0(3) yes
O24 . Na1 O29 . 99.3(2) yes
O26 . Na1 O29 . 116.1(2) yes
O25 . Na1 O28 . 145.5(2) yes
O24 . Na1 O28 . 83.1(2) yes
O26 . Na1 O28 . 96.2(2) yes
O29 . Na1 O28 . 67.5(2) yes
O25 . Na1 O30 . 83.3(2) yes
O24 . Na1 O30 . 121.4(3) yes
O26 . Na1 O30 . 87.8(3) yes
O29 . Na1 O30 . 67.2(2) yes
O28 . Na1 O30 . 131.1(2) yes
O25 . Na1 O27 . 83.9(2) yes
O24 . Na1 O27 . 78.7(2) yes
O26 . Na1 O27 . 66.9(2) yes
O29 . Na1 O27 . 131.3(2) yes
O28 . Na1 O27 . 64.0(2) yes
O30 . Na1 O27 . 153.0(3) yes

loop_
_geom_bond_atom_site_label_1
_geom_bond_atom_site_label_2
_geom_bond_site_symmetry_2
_geom_bond_distance
_geom_bond_publ_flag
F1 C12 . 1.325(11) yes
F1 Y2 . 3.012(6) yes
F2 C12 . 1.331(12) yes
F3 C12 . 1.301(12) yes
F4 C16 . 1.327(11) yes
F5 C16 . 1.334(12) yes
F6 C16 . 1.265(15) yes
F7 C14 . 1.172(12) yes
F8 C14 . 1.38(2) yes
F9 C14 . 1.225(12) yes
F10 C20 . 1.338(9) yes
F11 C20 . 1.318(9) yes
F12 C20 . 1.325(9) yes
F13 C18 . 1.330(9) yes
F14 C18 . 1.322(10) yes
F15 C18 . 1.293(10) yes
F16 C26 . 1.243(15) yes
F17 C26 . 1.181(16) yes
F18 C26 . 1.192(17) yes
F19 C30 . 1.323(11) yes
F20 C30 . 1.333(10) yes
F21 C30 . 1.275(10) yes
F21 Y1 . 2.955(5) yes
F22 C24 . 1.323(12) yes
F23 C24 . 1.314(10) yes
F24 C24 . 1.301(10) yes
F25 C28 . 1.269(13) yes
F26 C28 . 1.220(15) yes
F27 C28 . 1.270(17) yes
F28 C22 . 1.342(14) yes
F29 C22 . 1.183(13) yes
F30 C22 . 1.254(12) yes
O1 C1 . 1.440(14) yes
O1 C2 . 1.455(14) yes
O1 Na4 . 2.530(6) yes
O2 C3 . 1.441(10) yes
O2 C4 . 1.394(12) yes
O2 Na4 . 2.407(6) yes
O3 C5 . 1.415(11) yes
O3 C6 . 1.455(10) yes
O3 Na4 . 2.570(6) yes
O4 C7 . 1.439(10) yes
O4 C8 . 1.437(10) yes
O4 Na3 . 2.379(6) yes
O4 Na4 . 2.694(6) yes
O5 C9 . 1.397(13) yes
O5 C10 . 1.248(13) yes
O5 Na4 . 2.358(7) yes
O6 C11 . 1.230(9) yes
O6 Na4 . 2.365(6) yes
O7 C13 . 1.193(9) yes
O7 Na3 . 2.420(6) yes
O7 Na4 . 2.334(6) yes
O8 C13 . 1.259(8) yes
O8 Y1 . 2.274(4) yes
O9 C19 . 1.208(8) yes
O9 Na3 . 2.315(6) yes
O10 C11 . 1.248(9) yes
O10 Y2 . 2.347(4) yes
O10 Na3 . 2.317(6) yes
O11 C15 . 1.198(8) yes
O11 Y2 . 2.308(5) yes
O12 C17 . 1.277(8) yes
O12 Y2 . 2.287(4) yes
O12 Na3 . 2.499(5) yes
O13 C17 . 1.192(8) yes
O13 Na2 . 2.314(5) yes
O14 C23 . 1.215(8) yes
O14 Y2 . 2.322(5) yes
O15 C21 . 1.212(9) yes
O15 Y2 . 2.231(5) yes
O16 C27 . 1.235(7) yes
O16 Y2 . 2.274(4) yes
O16 Na2 . 2.755(6) yes
O17 C19 . 1.270(8) yes
O17 Y1 . 2.293(5) yes
O17 Na2 . 2.508(5) yes
O18 C29 . 1.255(8) yes
O18 Y1 . 2.332(4) yes
O18 Na2 . 2.325(5) yes
O19 Y1 3_554 2.300(5) yes
O19 C15 . 1.231(8) yes
O20 Y1 3_554 2.241(6) yes
O20 C21 . 1.244(8) yes
O21 Y1 3_554 2.310(5) yes
O21 C23 . 1.236(8) yes
O22 C25 . 1.226(9) yes
O22 Y1 . 2.265(6) yes
O23 C25 . 1.235(9) yes
O23 Y2 . 2.275(7) yes
O24 C27 . 1.230(9) yes
O24 Na2 . 2.437(6) yes
O24 Na1 . 2.374(6) yes
O25 C29 . 1.228(9) yes
O25 Na1 . 2.335(7) yes
O26 C31 . 1.405(11) yes
O26 C32 . 1.394(13) yes
O26 Na1 . 2.401(8) yes
O27 C33 . 1.423(11) yes
O27 C34 . 1.442(11) yes
O27 Na2 . 2.396(6) yes
O27 Na1 . 2.681(6) yes
O28 C35 . 1.427(10) yes
O28 C36 . 1.412(10) yes
O28 Na1 . 2.531(7) yes
O29 C37 . 1.445(12) yes
O29 C38 . 1.421(13) yes
O29 Na1 . 2.416(7) yes
O30 C39 . 1.427(13) yes
O30 C40 . 1.465(16) yes
O30 Na1 . 2.577(7) yes
O31 C42 . 1.54(2) yes
O31 C43 . 1.43(3) yes
C1 H11 . 0.951 no
C1 H12 . 0.953 no
C1 H13 . 0.952 no
C2 C3 . 1.427(16) yes
C2 H21 . 0.953 no
C2 H22 . 0.952 no
C3 H31 . 0.951 no
C3 H32 . 0.952 no
C4 C5 . 1.484(14) yes
C4 H41 . 0.950 no
C4 H42 . 0.953 no
C5 H51 . 0.953 no
C5 H52 . 0.951 no
C6 C7 . 1.496(13) yes
C6 H61 . 0.953 no
C6 H62 . 0.951 no
C7 H71 . 0.953 no
C7 H72 . 0.953 no
C8 C9 . 1.578(17) yes
C8 H81 . 0.951 no
C8 H82 . 0.951 no
C9 H91 . 0.951 no
C9 H92 . 0.950 no
C10 H101 . 0.951 no
C10 H102 . 0.954 no
C10 H103 . 0.951 no
C11 C12 . 1.540(12) yes
C13 C14 . 1.527(13) yes
C15 C16 . 1.555(11) yes
C17 C18 . 1.547(10) yes
C19 C20 . 1.530(9) yes
C21 C22 . 1.542(11) yes
C23 C24 . 1.534(10) yes
C25 C26 . 1.485(13) yes
C27 C28 . 1.520(14) yes
C29 C30 . 1.549(11) yes
C31 H311 . 0.952 no
C31 H312 . 0.950 no
C31 H313 . 0.952 no
C32 C33 . 1.476(14) yes
C32 H321 . 0.950 no
C32 H322 . 0.951 no
C33 H331 . 0.951 no
C33 H332 . 0.952 no
C34 C35 . 1.509(13) yes
C34 H341 . 0.953 no
C34 H342 . 0.954 no
C35 H351 . 0.953 no
C35 H352 . 0.951 no
C36 C37 . 1.478(14) yes
C36 H361 . 0.952 no
C36 H362 . 0.951 no
C37 H371 . 0.952 no
C37 H372 . 0.950 no
C38 C39 . 1.491(17) yes
C38 H381 . 0.952 no
C38 H382 . 0.951 no
C39 H391 . 0.954 no
C39 H392 . 0.952 no
C40 H401 . 0.951 no
C40 H402 . 0.954 no
C40 H403 . 0.952 no
C41 C42 . 1.46(3) yes
C41 H411 . 0.954 no
C41 H412 . 0.950 no
C41 H413 . 0.950 no
C42 H421 . 0.950 no
C42 H422 . 0.950 no
C43 C44 . 1.431(17) yes
C43 H431 . 0.950 no
C43 H432 . 0.950 no
C44 H441 . 0.954 no
C44 H442 . 0.950 no
C44 H443 . 0.950 no
Y2 Na3 . 3.779(3) yes
Y1 Na2 . 3.827(3) yes

loop_
_geom_hbond_atom_site_label_D
_geom_hbond_atom_site_label_H
_geom_hbond_atom_site_label_A
_geom_hbond_angle_DHA
_geom_hbond_distance_DH
_geom_hbond_distance_HA
_geom_hbond_distance_DA
_geom_hbond_publ_flag
C6 H61 O7 128.2(2) 0.953 2.595 3.271(16) yes
